data_1507547
loop_
_publ_author_name
'Cheng, Jianjun'
'Ziller, Joseph W.'
'Deming, Timothy J.'

_publ_section_title
;
 Synthesis of Optically Active \b-Amino AcidN-Carboxyanhydrides
;
_journal_issue 13
_journal_name_full 'Organic Letters'
_journal_page_first 1943
_journal_paper_doi 10.1021/ol000122w
_journal_volume 2
_journal_year 2000
_chemical_formula_sum 'C5 H7 N O3'
_chemical_formula_weight 129.12
_chemical_name_systematic
;
 ?
;
_space_group_IT_number 5
_symmetry_cell_setting monoclinic
_symmetry_space_group_name_Hall 'C 2y'
_symmetry_space_group_name_H-M 'C 1 2 1'
_atom_sites_solution_hydrogens difmap
_atom_sites_solution_primary direct
_atom_sites_solution_secondary difmap
_audit_creation_method SHELXTL
_cell_angle_alpha 90.00
_cell_angle_beta 97.5190(10)
_cell_angle_gamma 90.00
_cell_formula_units_Z 8
_cell_length_a 18.6720(13)
_cell_length_b 9.6069(7)
_cell_length_c 6.5761(5)
_cell_measurement_temperature 163(2)
_cell_volume 1169.48(15)
_computing_cell_refinement 'Bruker SMART/SAINT'
_computing_data_collection 'Bruker SMART'
_computing_data_reduction 'Bruker SHELXTL'
_computing_molecular_graphics 'Bruker SHELXTL'
_computing_publication_material 'Bruker SHELXTL'
_computing_structure_refinement 'Bruker SHELXTL'
_computing_structure_solution 'Bruker SHELXTL'
_diffrn_ambient_temperature 163(2)
_diffrn_measured_fraction_theta_full 0.969
_diffrn_measured_fraction_theta_max 0.969
_diffrn_measurement_device_type 'CCD area detector'
_diffrn_measurement_method 'phi and omega scans'
_diffrn_radiation_monochromator graphite
_diffrn_radiation_source 'sealed tube'
_diffrn_radiation_type MoK\a
_diffrn_radiation_wavelength 0.71073
_diffrn_reflns_av_R_equivalents 0.0230
_diffrn_reflns_av_sigmaI/netI 0.0307
_diffrn_reflns_limit_h_max 24
_diffrn_reflns_limit_h_min -24
_diffrn_reflns_limit_k_max 12
_diffrn_reflns_limit_k_min -12
_diffrn_reflns_limit_l_max 8
_diffrn_reflns_limit_l_min -8
_diffrn_reflns_number 6209
_diffrn_reflns_theta_full 28.31
_diffrn_reflns_theta_max 28.31
_diffrn_reflns_theta_min 2.20
_diffrn_standards_decay_% '< 1.0'
_exptl_absorpt_coefficient_mu 0.122
_exptl_absorpt_correction_T_max 0.9724
_exptl_absorpt_correction_T_min 0.9538
_exptl_absorpt_correction_type none
_exptl_crystal_colour colorless
_exptl_crystal_density_diffrn 1.467
_exptl_crystal_density_meas ?
_exptl_crystal_density_method 'not measured'
_exptl_crystal_description paralellepiped
_exptl_crystal_F_000 544
_exptl_crystal_size_max 0.39
_exptl_crystal_size_mid 0.28
_exptl_crystal_size_min 0.23
_refine_diff_density_max 0.277
_refine_diff_density_min -0.167
_refine_diff_density_rms 0.042
_refine_ls_abs_structure_details 'Flack H D (1983), Acta Cryst. A39, 876-881'
_refine_ls_abs_structure_Flack -0.4(7)
_refine_ls_extinction_coef 0.0061(12)
_refine_ls_extinction_expression Fc^*^=kFc[1+0.001xFc^2^\l^3^/sin(2\q)]^-1/4^
_refine_ls_extinction_method SHELXTL
_refine_ls_goodness_of_fit_ref 1.064
_refine_ls_hydrogen_treatment refall
_refine_ls_matrix_type full
_refine_ls_number_parameters 220
_refine_ls_number_reflns 2772
_refine_ls_number_restraints 1
_refine_ls_restrained_S_all 1.064
_refine_ls_R_factor_all 0.0343
_refine_ls_R_factor_gt 0.0328
_refine_ls_shift/su_max 0.001
_refine_ls_shift/su_mean 0.000
_refine_ls_structure_factor_coef Fsqd
_refine_ls_weighting_details 'calc w=1/[\s^2^(Fo^2^)+(0.0589P)^2^+0.0731P] where P=(Fo^2^+2Fc^2^)/3'
_refine_ls_weighting_scheme calc
_refine_ls_wR_factor_gt 0.0880
_refine_ls_wR_factor_ref 0.0891
_reflns_number_gt 2642
_reflns_number_total 2772
_reflns_threshold_expression >2sigma(I)
_cod_data_source_file ol000122w.cif
_cod_data_source_block
;
;
_cod_depositor_comments
;
The following automatic conversions were performed:

'_symmetry_cell_setting' value 'Monoclinic' changed to 'monoclinic'
according to /home/saulius/struct/CIF-dictionaries/cif_core.dic
dictionary named 'cif_core.dic' version 2.4.2 from 2011-04-26.

Automatic conversion script
Id: cif_fix_values 1715 2011-07-08 13:25:40Z adriana 

The following automatic conversions were performed:

'_exptl_crystal_density_meas' value 'none' was changed to '?' - the
value is perceived as not measured.

Automatic conversion script
Id: cif_fix_values 3008 2015-01-20 13:52:24Z robertas 
;
_cod_original_sg_symbol_H-M C2
_cod_database_code 1507547

loop_
_symmetry_equiv_pos_as_xyz
'x, y, z'
'-x, y, -z'
'x+1/2, y+1/2, z'
'-x+1/2, y+1/2, -z'

loop_
_atom_site_label
_atom_site_type_symbol
_atom_site_fract_x
_atom_site_fract_y
_atom_site_fract_z
_atom_site_U_iso_or_equiv
_atom_site_adp_type
_atom_site_occupancy
_atom_site_symmetry_multiplicity
_atom_site_calc_flag
O1 O 1.07076(5) 0.61290(10) 0.84260(15) 0.0227(2) Uani 1 1 d
O2 O 1.16985(5) 0.50328(10) 0.98179(14) 0.0209(2) Uani 1 1 d
O3 O 1.27701(5) 0.40738(12) 1.05660(17) 0.0287(2) Uani 1 1 d
N1 N 1.06867(6) 0.37633(11) 0.85591(18) 0.0199(3) Uani 1 1 d
C1 C 1.09875(6) 0.50080(15) 0.88606(18) 0.0183(3) Uani 1 1 d
C2 C 1.21638(7) 0.39112(14) 0.9787(2) 0.0200(3) Uani 1 1 d
C3 C 1.18417(7) 0.26314(14) 0.8728(2) 0.0218(3) Uani 1 1 d
C4 C 1.10609(7) 0.24428(15) 0.9080(2) 0.0219(3) Uani 1 1 d
C5 C 1.06919(8) 0.12981(17) 0.7752(3) 0.0320(3) Uani 1 1 d
H1 H 1.0257(12) 0.379(2) 0.793(3) 0.035(5) Uiso 1 1 d
H3A H 1.2098(9) 0.1900(19) 0.926(2) 0.019(4) Uiso 1 1 d
H3B H 1.1854(8) 0.2796(17) 0.733(2) 0.019(4) Uiso 1 1 d
H4 H 1.1046(8) 0.2253(16) 1.052(2) 0.019(4) Uiso 1 1 d
H5A H 1.0890(10) 0.042(2) 0.811(3) 0.034(5) Uiso 1 1 d
H5B H 1.0191(11) 0.129(2) 0.801(3) 0.034(4) Uiso 1 1 d
H5C H 1.0720(9) 0.150(2) 0.629(3) 0.032(4) Uiso 1 1 d
O4 O 0.92400(5) 0.39696(11) 0.62344(16) 0.0263(2) Uani 1 1 d
O5 O 0.82278(5) 0.50857(11) 0.50884(14) 0.0235(2) Uani 1 1 d
O6 O 0.72511(5) 0.61463(13) 0.36147(18) 0.0352(3) Uani 1 1 d
N2 N 0.91966(6) 0.62996(12) 0.67921(17) 0.0198(2) Uani 1 1 d
C6 C 0.89338(7) 0.50910(15) 0.60956(19) 0.0196(3) Uani 1 1 d
C7 C 0.78505(7) 0.62973(15) 0.4467(2) 0.0234(3) Uani 1 1 d
C8 C 0.82490(7) 0.76313(15) 0.4884(2) 0.0223(3) Uani 1 1 d
C9 C 0.87571(7) 0.75515(15) 0.6881(2) 0.0197(3) Uani 1 1 d
C10 C 0.92384(8) 0.88231(16) 0.7220(3) 0.0299(3) Uani 1 1 d
H2 H 0.9612(11) 0.6266(19) 0.736(3) 0.030(4) Uiso 1 1 d
H8A H 0.7891(9) 0.8428(18) 0.482(3) 0.025(4) Uiso 1 1 d
H8B H 0.8534(9) 0.7750(17) 0.379(3) 0.020(4) Uiso 1 1 d
H9 H 0.8497(8) 0.7478(18) 0.799(2) 0.016(3) Uiso 1 1 d
H10A H 0.9521(10) 0.891(2) 0.602(3) 0.045(6) Uiso 1 1 d
H10B H 0.8962(11) 0.967(2) 0.733(3) 0.037(5) Uiso 1 1 d
H10C H 0.9559(10) 0.868(2) 0.851(3) 0.034(5) Uiso 1 1 d

loop_
_atom_site_aniso_label
_atom_site_aniso_U_11
_atom_site_aniso_U_22
_atom_site_aniso_U_33
_atom_site_aniso_U_23
_atom_site_aniso_U_13
_atom_site_aniso_U_12
O1 0.0227(5) 0.0204(5) 0.0247(5) 0.0003(4) 0.0014(4) 0.0024(4)
O2 0.0191(4) 0.0195(4) 0.0234(5) -0.0035(4) -0.0003(3) -0.0001(4)
O3 0.0195(5) 0.0268(5) 0.0378(6) 0.0011(5) -0.0031(4) 0.0006(4)
N1 0.0162(5) 0.0207(6) 0.0222(6) 0.0005(4) 0.0002(4) -0.0007(4)
C1 0.0162(6) 0.0238(6) 0.0150(5) -0.0015(5) 0.0025(4) 0.0016(5)
C2 0.0191(6) 0.0193(6) 0.0214(6) 0.0028(5) 0.0017(5) 0.0024(5)
C3 0.0214(6) 0.0180(6) 0.0254(7) 0.0005(5) 0.0007(5) 0.0026(5)
C4 0.0225(6) 0.0187(6) 0.0238(7) 0.0028(5) 0.0010(5) -0.0008(5)
C5 0.0294(8) 0.0208(7) 0.0434(9) -0.0026(6) -0.0042(6) -0.0029(6)
O4 0.0271(5) 0.0237(5) 0.0270(5) -0.0019(4) -0.0001(4) 0.0031(4)
O5 0.0205(5) 0.0230(5) 0.0257(5) -0.0026(4) -0.0014(4) -0.0018(4)
O6 0.0219(5) 0.0368(6) 0.0437(6) -0.0063(5) -0.0079(4) 0.0005(4)
N2 0.0163(5) 0.0231(6) 0.0191(5) 0.0001(4) -0.0010(4) 0.0013(4)
C6 0.0192(6) 0.0238(7) 0.0161(6) 0.0008(5) 0.0034(4) -0.0003(5)
C7 0.0203(6) 0.0280(7) 0.0214(6) -0.0032(5) 0.0009(5) 0.0008(5)
C8 0.0205(6) 0.0223(6) 0.0231(6) 0.0000(5) -0.0003(5) 0.0029(5)
C9 0.0196(6) 0.0193(6) 0.0203(6) -0.0012(5) 0.0024(5) -0.0011(5)
C10 0.0251(7) 0.0227(8) 0.0396(9) -0.0014(6) -0.0045(6) -0.0022(6)

loop_
_atom_type_symbol
_atom_type_description
_atom_type_scat_dispersion_real
_atom_type_scat_dispersion_imag
_atom_type_scat_source
C C 0.0033 0.0016 'International Tables Vol C Tables 4.2.6.8 and 6.1.1.4'
H H 0.0000 0.0000 'International Tables Vol C Tables 4.2.6.8 and 6.1.1.4'
N N 0.0061 0.0033 'International Tables Vol C Tables 4.2.6.8 and 6.1.1.4'
O O 0.0106 0.0060 'International Tables Vol C Tables 4.2.6.8 and 6.1.1.4'

loop_
_geom_angle_atom_site_label_1
_geom_angle_atom_site_label_2
_geom_angle_atom_site_label_3
_geom_angle
C2 O2 C1 122.83(11)
C1 N1 C4 124.47(11)
C1 N1 H1 113.5(14)
C4 N1 H1 121.9(14)
O1 C1 N1 127.17(11)
O1 C1 O2 116.51(12)
N1 C1 O2 116.31(11)
O3 C2 O2 117.03(12)
O3 C2 C3 127.48(12)
O2 C2 C3 115.48(10)
C2 C3 C4 111.22(11)
C2 C3 H3A 107.6(10)
C4 C3 H3A 108.8(10)
C2 C3 H3B 104.9(10)
C4 C3 H3B 108.5(9)
H3A C3 H3B 115.8(13)
N1 C4 C5 109.07(11)
N1 C4 C3 107.40(11)
C5 C4 C3 111.89(12)
N1 C4 H4 108.5(9)
C5 C4 H4 111.0(9)
C3 C4 H4 108.9(9)
C4 C5 H5A 111.9(12)
C4 C5 H5B 106.6(12)
H5A C5 H5B 107.7(16)
C4 C5 H5C 109.9(11)
H5A C5 H5C 110.6(16)
H5B C5 H5C 110.1(15)
C7 O5 C6 123.08(11)
C6 N2 C9 123.57(11)
C6 N2 H2 114.3(13)
C9 N2 H2 121.3(13)
O4 C6 N2 127.10(12)
O4 C6 O5 115.95(12)
N2 C6 O5 116.95(12)
O6 C7 O5 116.31(13)
O6 C7 C8 127.34(13)
O5 C7 C8 116.32(10)
C7 C8 C9 110.88(11)
C7 C8 H8A 109.3(10)
C9 C8 H8A 114.0(10)
C7 C8 H8B 106.1(10)
C9 C8 H8B 108.1(9)
H8A C8 H8B 108.1(14)
N2 C9 C10 110.12(10)
N2 C9 C8 107.30(10)
C10 C9 C8 112.20(12)
N2 C9 H9 108.9(10)
C10 C9 H9 107.9(10)
C8 C9 H9 110.4(9)
C9 C10 H10A 108.3(12)
C9 C10 H10B 112.0(12)
H10A C10 H10B 109.1(17)
C9 C10 H10C 107.5(11)
H10A C10 H10C 111.4(17)
H10B C10 H10C 108.5(16)

loop_
_geom_bond_atom_site_label_1
_geom_bond_atom_site_label_2
_geom_bond_distance
O1 C1 1.2147(18)
O2 C2 1.3859(17)
O2 C1 1.3932(14)
O3 C2 1.1903(15)
N1 C1 1.3249(19)
N1 C4 1.4670(17)
N1 H1 0.85(2)
C2 C3 1.4996(19)
C3 C4 1.5168(18)
C3 H3A 0.895(17)
C3 H3B 0.934(16)
C4 C5 1.513(2)
C4 H4 0.969(16)
C5 H5A 0.93(2)
C5 H5B 0.972(19)
C5 H5C 0.986(18)
O4 C6 1.2175(18)
O5 C7 1.3937(18)
O5 C6 1.3958(15)
O6 C7 1.1931(16)
N2 C6 1.3191(19)
N2 C9 1.4615(18)
N2 H2 0.82(2)
C7 C8 1.4893(19)
C8 C9 1.5181(18)
C8 H8A 1.014(18)
C8 H8B 0.956(18)
C9 C10 1.5157(19)
C9 H9 0.928(15)
C10 H10A 1.01(2)
C10 H10B 0.97(2)
C10 H10C 0.98(2)

loop_
_geom_hbond_atom_site_label_D
_geom_hbond_atom_site_label_H
_geom_hbond_atom_site_label_A
_geom_hbond_distance_DH
_geom_hbond_distance_HA
_geom_hbond_distance_DA
_geom_hbond_angle_DHA
N1 H1 O4 0.85(2) 2.08(2) 2.9312(16) 175.3(19)
N2 H2 O1 0.82(2) 2.08(2) 2.8893(15) 172.5(17)

loop_
_geom_torsion_atom_site_label_1
_geom_torsion_atom_site_label_2
_geom_torsion_atom_site_label_3
_geom_torsion_atom_site_label_4
_geom_torsion
C4 N1 C1 O1 178.58(13)
C4 N1 C1 O2 -2.78(18)
C2 O2 C1 O1 -157.58(12)
C2 O2 C1 N1 23.63(17)
C1 O2 C2 O3 176.24(12)
C1 O2 C2 C3 -2.64(18)
O3 C2 C3 C4 145.40(14)
O2 C2 C3 C4 -35.86(16)
C1 N1 C4 C5 -155.58(13)
C1 N1 C4 C3 -34.13(17)
C2 C3 C4 N1 51.07(14)
C2 C3 C4 C5 170.74(12)
C9 N2 C6 O4 -168.98(12)
C9 N2 C6 O5 10.96(18)
C7 O5 C6 O4 -167.85(11)
C7 O5 C6 N2 12.20(17)
C6 O5 C7 O6 179.75(12)
C6 O5 C7 C8 1.62(17)
O6 C7 C8 C9 147.39(14)
O5 C7 C8 C9 -34.72(15)
C6 N2 C9 C10 -165.31(13)
C6 N2 C9 C8 -42.93(17)
C7 C8 C9 N2 51.78(14)
C7 C8 C9 C10 172.86(12)

loop_
_cod_related_entry_id
_cod_related_entry_database
_cod_related_entry_code
1 ChemSpider 9643922
